data_7234606
loop_
_publ_author_name
'Timofeeva, Tatiana'
'Sena, Victoria'
'Averkiev, Boris'
'Shabarinath, Bejagam'
'Usman, Muhammad'
'Krivoshein, Arcadius V.'

_publ_section_title
;
 Unusual polymorphs of rac-3-phenylpyrrolidine-2,5-dione with Z' = 1, 2,
 and 3
;
_journal_name_full CrystEngComm
_journal_paper_doi 10.1039/C9CE01100E
_journal_year 2019
_chemical_formula_moiety 'C10 H9 N O2'
_chemical_formula_sum 'C10 H9 N O2'
_chemical_formula_weight 175.18
_chemical_melting_point 349.8
_chemical_name_systematic 3-phenylpyrrolidine-2,5-dione
_space_group_crystal_system triclinic
_space_group_IT_number 2
_space_group_name_Hall '-P 1'
_space_group_name_H-M_alt 'P -1'
_symmetry_space_group_name_Hall '-P 1'
_symmetry_space_group_name_H-M 'P -1'
_atom_sites_solution_hydrogens difmap
_atom_sites_solution_primary difmap
_atom_sites_solution_secondary difmap
_audit_creation_date 2018-07-27
_audit_creation_method
;
Olex2 1.2
(compiled May 18 2018 14:05:52 for OlexSys, GUI svn.r5506)
;
_audit_update_record
;
2019-01-08 deposited with the CCDC.    2019-10-14 downloaded from the CCDC.
;
_cell_angle_alpha 80.568(6)
_cell_angle_beta 81.516(6)
_cell_angle_gamma 65.604(6)
_cell_formula_units_Z 6
_cell_length_a 9.285(5)
_cell_length_b 10.118(5)
_cell_length_c 15.913(8)
_cell_measurement_reflns_used 5654
_cell_measurement_temperature 100(2)
_cell_measurement_theta_max 30.30
_cell_measurement_theta_min 2.45
_cell_volume 1337.8(12)
_computing_cell_refinement 'SAINT v8.27A (Bruker, 2012)'
_computing_data_collection 'Bruker APEX2'
_computing_data_reduction 'SAINT v8.27A (Bruker, 2012)'
_computing_molecular_graphics 'Olex2 (Dolomanov et al., 2009)'
_computing_publication_material 'Olex2 (Dolomanov et al., 2009)'
_computing_structure_refinement 'ShelXL (Sheldrick, 2015)'
_computing_structure_solution 'ShelXL (Sheldrick, 2008)'
_diffrn_ambient_temperature 100.15
_diffrn_measured_fraction_theta_full 0.996
_diffrn_measured_fraction_theta_max 0.974
_diffrn_measurement_device_type 'Bruker APEX-II CCD'
_diffrn_measurement_method '\f and \w scans'
_diffrn_radiation_monochromator graphite
_diffrn_radiation_type MoK\a
_diffrn_radiation_wavelength 0.71073
_diffrn_reflns_av_R_equivalents 0.0352
_diffrn_reflns_av_unetI/netI 0.0484
_diffrn_reflns_Laue_measured_fraction_full 0.996
_diffrn_reflns_Laue_measured_fraction_max 0.974
_diffrn_reflns_limit_h_max 13
_diffrn_reflns_limit_h_min -13
_diffrn_reflns_limit_k_max 14
_diffrn_reflns_limit_k_min -14
_diffrn_reflns_limit_l_max 22
_diffrn_reflns_limit_l_min -22
_diffrn_reflns_number 19911
_diffrn_reflns_point_group_measured_fraction_full 0.996
_diffrn_reflns_point_group_measured_fraction_max 0.974
_diffrn_reflns_theta_full 25.242
_diffrn_reflns_theta_max 30.722
_diffrn_reflns_theta_min 2.225
_diffrn_source 'fine-focus sealed tube'
_diffrn_standards_number 0
_exptl_absorpt_coefficient_mu 0.092
_exptl_absorpt_correction_T_max 0.7461
_exptl_absorpt_correction_T_min 0.6404
_exptl_absorpt_correction_type multi-scan
_exptl_absorpt_process_details
;
SADABS-2012/1 (Bruker,2012) was used for absorption correction.
wR2(int) was 0.1104 before and 0.0440 after correction.
The Ratio of minimum to maximum transmission is 0.8583.
The \l/2 correction factor is 0.0015.
;
_exptl_crystal_colour colourless
_exptl_crystal_colour_primary colourless
_exptl_crystal_density_diffrn 1.305
_exptl_crystal_description plate
_exptl_crystal_F_000 552
_exptl_crystal_recrystallization_method 'Re-crystallisation from solvent: ethanol'
_exptl_crystal_size_max 0.2
_exptl_crystal_size_mid 0.15
_exptl_crystal_size_min 0.1
_refine_diff_density_max 0.381
_refine_diff_density_min -0.241
_refine_diff_density_rms 0.047
_refine_ls_extinction_method none
_refine_ls_goodness_of_fit_ref 1.030
_refine_ls_hydrogen_treatment refall
_refine_ls_matrix_type full
_refine_ls_number_parameters 460
_refine_ls_number_reflns 8123
_refine_ls_number_restraints 0
_refine_ls_restrained_S_all 1.030
_refine_ls_R_factor_all 0.0762
_refine_ls_R_factor_gt 0.0470
_refine_ls_shift/su_max 0.000
_refine_ls_shift/su_mean 0.000
_refine_ls_structure_factor_coef Fsqd
_refine_ls_weighting_details 'w=1/[\s^2^(Fo^2^)+(0.0600P)^2^+0.1977P] where P=(Fo^2^+2Fc^2^)/3'
_refine_ls_weighting_scheme calc
_refine_ls_wR_factor_gt 0.1132
_refine_ls_wR_factor_ref 0.1299
_reflns_Friedel_coverage 0.000
_reflns_number_gt 5607
_reflns_number_total 8123
_reflns_threshold_expression 'I > 2\s(I)'
_cod_data_source_file c9ce01100e2.cif
_cod_data_source_block avk14f5
_cod_original_cell_volume 1337.8(11)
_cod_database_code 7234606
_shelx_shelxl_version_number 2018/1
_shelx_space_group_comment
;
The symmetry employed for this shelxl refinement is uniquely defined
by the following loop, which should always be used as a source of
symmetry information in preference to the above space-group names.
They are only intended as comments.
;
_shelx_estimated_absorpt_t_max 0.991
_shelx_estimated_absorpt_t_min 0.982
_olex2_refinement_description
;
;
_olex2_submission_original_sample_id AVK14F5
_olex2_submission_special_instructions 'No special instructions were received'

loop_
_space_group_symop_operation_xyz
'x, y, z'
'-x, -y, -z'

loop_
_atom_site_label
_atom_site_type_symbol
_atom_site_fract_x
_atom_site_fract_y
_atom_site_fract_z
_atom_site_U_iso_or_equiv
_atom_site_adp_type
_atom_site_occupancy
_atom_site_site_symmetry_order
_atom_site_calc_flag
O1A O 0.34061(13) 0.62623(14) 0.23887(7) 0.0511(3) Uani 1 1 d
O2A O 0.69983(11) 0.43005(11) 0.01898(6) 0.0341(2) Uani 1 1 d
N1A N 0.49645(13) 0.53849(12) 0.11771(7) 0.0283(2) Uani 1 1 d
H1A H 0.419(2) 0.561(2) 0.0832(13) 0.058(5) Uiso 1 1 d
C1A C 0.47074(16) 0.56944(14) 0.20241(9) 0.0315(3) Uani 1 1 d
C2A C 0.63304(16) 0.52409(14) 0.23429(8) 0.0286(3) Uani 1 1 d
H2A H 0.6470(18) 0.6144(17) 0.2290(10) 0.034(4) Uiso 1 1 d
C3A C 0.74856(15) 0.43213(15) 0.16572(8) 0.0292(3) Uani 1 1 d
H3AA H 0.7824(19) 0.3264(18) 0.1852(10) 0.037(4) Uiso 1 1 d
H3AB H 0.838(2) 0.4542(19) 0.1483(11) 0.047(5) Uiso 1 1 d
C4A C 0.65182(15) 0.46357(13) 0.09180(8) 0.0255(2) Uani 1 1 d
C5A C 0.64838(15) 0.45236(14) 0.32567(8) 0.0292(3) Uani 1 1 d
C6A C 0.68269(16) 0.51717(15) 0.38609(9) 0.0332(3) Uani 1 1 d
H6A H 0.6897(19) 0.6123(18) 0.3707(10) 0.041(4) Uiso 1 1 d
C7A C 0.70120(18) 0.45064(18) 0.46981(10) 0.0414(3) Uani 1 1 d
H7A H 0.722(2) 0.500(2) 0.5123(12) 0.054(5) Uiso 1 1 d
C8A C 0.68719(19) 0.31884(19) 0.49310(10) 0.0465(4) Uani 1 1 d
H8A H 0.697(2) 0.276(2) 0.5532(13) 0.056(5) Uiso 1 1 d
C9A C 0.6540(2) 0.25295(19) 0.43337(11) 0.0486(4) Uani 1 1 d
H9A H 0.643(2) 0.157(2) 0.4471(13) 0.067(6) Uiso 1 1 d
C10A C 0.6334(2) 0.31938(17) 0.34968(10) 0.0410(3) Uani 1 1 d
H10A H 0.608(2) 0.269(2) 0.3050(12) 0.056(5) Uiso 1 1 d
O1B O 1.04658(13) 0.37878(11) -0.15909(7) 0.0417(3) Uani 1 1 d
O2B O 0.83447(11) 0.05003(11) -0.04382(6) 0.0361(2) Uani 1 1 d
N1B N 0.93033(13) 0.22863(12) -0.08544(7) 0.0280(2) Uani 1 1 d
H1B H 0.8676(19) 0.2889(18) -0.0490(10) 0.035(4) Uiso 1 1 d
C1B C 1.03721(15) 0.26126(14) -0.14650(8) 0.0279(3) Uani 1 1 d
C2B C 1.13773(14) 0.12375(13) -0.18926(8) 0.0263(2) Uani 1 1 d
H2B H 1.2392(18) 0.0818(16) -0.1590(9) 0.031(4) Uiso 1 1 d
C3B C 1.04640(17) 0.02423(15) -0.15988(9) 0.0311(3) Uani 1 1 d
H3BA H 1.118(2) -0.077(2) -0.1362(11) 0.051(5) Uiso 1 1 d
H3BB H 0.9902(19) 0.0209(17) -0.2050(11) 0.040(4) Uiso 1 1 d
C4B C 0.92512(14) 0.09676(14) -0.08965(8) 0.0267(3) Uani 1 1 d
C5B C 1.17641(15) 0.14984(14) -0.28467(8) 0.0286(3) Uani 1 1 d
C6B C 1.33251(16) 0.08483(15) -0.31973(9) 0.0324(3) Uani 1 1 d
H6B H 1.4135(19) 0.0245(17) -0.2818(10) 0.034(4) Uiso 1 1 d
C7B C 1.37176(19) 0.10546(17) -0.40717(10) 0.0396(3) Uani 1 1 d
H7B H 1.486(2) 0.0583(19) -0.4312(11) 0.048(5) Uiso 1 1 d
C8B C 1.2552(2) 0.19022(19) -0.46062(10) 0.0443(4) Uani 1 1 d
H8B H 1.283(2) 0.2087(19) -0.5216(12) 0.051(5) Uiso 1 1 d
C9B C 1.0991(2) 0.2550(2) -0.42636(11) 0.0510(4) Uani 1 1 d
H9B H 1.015(3) 0.321(2) -0.4600(13) 0.067(6) Uiso 1 1 d
C10B C 1.05959(18) 0.23583(19) -0.33884(10) 0.0433(4) Uani 1 1 d
H10B H 0.950(2) 0.2865(19) -0.3161(11) 0.047(5) Uiso 1 1 d
O1C O 0.55806(11) 0.20935(11) 0.16533(6) 0.0353(2) Uani 1 1 d
O2C O 0.39810(13) 0.17567(13) -0.08457(7) 0.0456(3) Uani 1 1 d
N1C N 0.50971(13) 0.18303(12) 0.03318(7) 0.0283(2) Uani 1 1 d
H1C H 0.614(2) 0.146(2) 0.0129(12) 0.055(5) Uiso 1 1 d
C1C C 0.46577(14) 0.21915(13) 0.11549(8) 0.0262(2) Uani 1 1 d
C2C C 0.28483(14) 0.27477(13) 0.13129(8) 0.0268(3) Uani 1 1 d
H2C H 0.2426(17) 0.3793(16) 0.1389(9) 0.027(4) Uiso 1 1 d
C3C C 0.23401(16) 0.25540(16) 0.04771(9) 0.0309(3) Uani 1 1 d
H3CA H 0.161(2) 0.3464(18) 0.0212(10) 0.040(4) Uiso 1 1 d
H3CB H 0.191(2) 0.1818(19) 0.0557(10) 0.043(4) Uiso 1 1 d
C4C C 0.38412(16) 0.20095(14) -0.01099(8) 0.0297(3) Uani 1 1 d
C5C C 0.23268(14) 0.19625(14) 0.21159(8) 0.0262(2) Uani 1 1 d
C6C C 0.12115(16) 0.27488(16) 0.27336(9) 0.0358(3) Uani 1 1 d
H6C H 0.0834(19) 0.3823(19) 0.2656(10) 0.041(4) Uiso 1 1 d
C7C C 0.06967(18) 0.20200(19) 0.34539(10) 0.0444(4) Uani 1 1 d
H7C H -0.009(2) 0.257(2) 0.3893(12) 0.056(5) Uiso 1 1 d
C8C C 0.13035(18) 0.05123(19) 0.35736(10) 0.0426(4) Uani 1 1 d
H8C H 0.093(2) -0.0001(19) 0.4100(12) 0.050(5) Uiso 1 1 d
C9C C 0.24255(18) -0.02811(17) 0.29681(9) 0.0373(3) Uani 1 1 d
H9C H 0.284(2) -0.136(2) 0.3059(11) 0.048(5) Uiso 1 1 d
C10C C 0.29224(16) 0.04418(14) 0.22382(9) 0.0305(3) Uani 1 1 d
H10C H 0.3703(19) -0.0118(17) 0.1804(10) 0.036(4) Uiso 1 1 d

loop_
_atom_site_aniso_label
_atom_site_aniso_U_11
_atom_site_aniso_U_22
_atom_site_aniso_U_33
_atom_site_aniso_U_23
_atom_site_aniso_U_13
_atom_site_aniso_U_12
O1A 0.0327(6) 0.0624(7) 0.0412(6) -0.0134(5) 0.0046(5) -0.0018(5)
O2A 0.0322(5) 0.0377(5) 0.0294(5) -0.0087(4) 0.0008(4) -0.0105(4)
N1A 0.0256(5) 0.0266(5) 0.0299(6) -0.0032(4) -0.0024(4) -0.0077(4)
C1A 0.0327(7) 0.0269(6) 0.0303(7) -0.0038(5) 0.0005(5) -0.0081(5)
C2A 0.0340(7) 0.0259(6) 0.0284(6) -0.0041(5) -0.0008(5) -0.0146(5)
C3A 0.0249(6) 0.0340(7) 0.0298(6) -0.0046(5) -0.0008(5) -0.0130(5)
C4A 0.0275(6) 0.0214(5) 0.0290(6) -0.0025(5) -0.0001(5) -0.0120(5)
C5A 0.0286(6) 0.0293(6) 0.0281(6) -0.0038(5) 0.0018(5) -0.0111(5)
C6A 0.0341(7) 0.0294(7) 0.0327(7) -0.0059(5) -0.0029(5) -0.0083(6)
C7A 0.0375(8) 0.0440(8) 0.0326(7) -0.0101(6) -0.0042(6) -0.0038(6)
C8A 0.0404(8) 0.0510(9) 0.0317(8) 0.0055(7) 0.0015(6) -0.0071(7)
C9A 0.0535(10) 0.0437(9) 0.0467(9) 0.0079(7) 0.0030(7) -0.0246(8)
C10A 0.0500(9) 0.0400(8) 0.0390(8) 0.0000(6) -0.0019(7) -0.0264(7)
O1B 0.0473(6) 0.0292(5) 0.0527(6) -0.0033(4) -0.0021(5) -0.0205(5)
O2B 0.0289(5) 0.0412(5) 0.0395(5) -0.0022(4) 0.0051(4) -0.0188(4)
N1B 0.0252(5) 0.0249(5) 0.0304(6) -0.0056(4) 0.0023(4) -0.0071(4)
C1B 0.0257(6) 0.0271(6) 0.0309(6) -0.0008(5) -0.0042(5) -0.0109(5)
C2B 0.0209(6) 0.0271(6) 0.0309(6) -0.0033(5) 0.0000(5) -0.0103(5)
C3B 0.0312(7) 0.0293(7) 0.0356(7) -0.0081(5) 0.0058(5) -0.0161(6)
C4B 0.0205(5) 0.0281(6) 0.0297(6) -0.0008(5) -0.0030(5) -0.0086(5)
C5B 0.0256(6) 0.0310(6) 0.0317(6) -0.0046(5) 0.0001(5) -0.0142(5)
C6B 0.0276(6) 0.0300(7) 0.0366(7) -0.0039(5) 0.0018(5) -0.0100(5)
C7B 0.0375(8) 0.0397(8) 0.0405(8) -0.0106(6) 0.0091(6) -0.0160(6)
C8B 0.0544(10) 0.0551(10) 0.0299(7) -0.0076(7) 0.0020(7) -0.0291(8)
C9B 0.0434(9) 0.0691(12) 0.0395(9) 0.0028(8) -0.0136(7) -0.0216(8)
C10B 0.0265(7) 0.0599(10) 0.0397(8) -0.0027(7) -0.0043(6) -0.0141(7)
O1C 0.0325(5) 0.0409(5) 0.0384(5) 0.0007(4) -0.0088(4) -0.0206(4)
O2C 0.0490(6) 0.0593(7) 0.0336(6) -0.0102(5) -0.0020(5) -0.0255(6)
N1C 0.0238(5) 0.0289(5) 0.0313(6) -0.0010(4) -0.0006(4) -0.0110(4)
C1C 0.0263(6) 0.0213(5) 0.0322(6) 0.0019(5) -0.0033(5) -0.0124(5)
C2C 0.0248(6) 0.0215(6) 0.0317(6) -0.0014(5) -0.0022(5) -0.0076(5)
C3C 0.0261(6) 0.0343(7) 0.0323(7) 0.0034(5) -0.0060(5) -0.0135(6)
C4C 0.0323(7) 0.0268(6) 0.0311(7) 0.0017(5) -0.0042(5) -0.0142(5)
C5C 0.0213(6) 0.0287(6) 0.0274(6) -0.0019(5) -0.0028(5) -0.0091(5)
C6C 0.0297(7) 0.0332(7) 0.0339(7) -0.0054(6) -0.0011(5) -0.0020(6)
C7C 0.0329(7) 0.0551(10) 0.0311(7) -0.0056(7) 0.0055(6) -0.0059(7)
C8C 0.0373(8) 0.0549(9) 0.0312(7) 0.0064(7) 0.0004(6) -0.0192(7)
C9C 0.0388(8) 0.0346(7) 0.0378(8) 0.0031(6) -0.0032(6) -0.0166(6)
C10C 0.0289(6) 0.0295(6) 0.0321(7) -0.0038(5) 0.0017(5) -0.0120(5)

loop_
_atom_type_symbol
_atom_type_description
_atom_type_scat_dispersion_real
_atom_type_scat_dispersion_imag
_atom_type_scat_source
C C 0.0033 0.0016 'International Tables Vol C Tables 4.2.6.8 and 6.1.1.4'
H H 0.0000 0.0000 'International Tables Vol C Tables 4.2.6.8 and 6.1.1.4'
N N 0.0061 0.0033 'International Tables Vol C Tables 4.2.6.8 and 6.1.1.4'
O O 0.0106 0.0060 'International Tables Vol C Tables 4.2.6.8 and 6.1.1.4'

loop_
_geom_angle_atom_site_label_1
_geom_angle_atom_site_label_2
_geom_angle_atom_site_label_3
_geom_angle
C1A N1A H1A 124.6(13)
C4A N1A H1A 121.6(13)
C4A N1A C1A 113.68(11)
O1A C1A N1A 123.62(13)
O1A C1A C2A 129.19(13)
N1A C1A C2A 107.14(11)
C1A C2A H2A 103.9(9)
C1A C2A C3A 103.56(11)
C3A C2A H2A 107.6(9)
C5A C2A C1A 114.93(11)
C5A C2A H2A 110.0(9)
C5A C2A C3A 115.95(11)
C2A C3A H3AA 110.8(9)
C2A C3A H3AB 114.1(11)
H3AA C3A H3AB 110.0(14)
C4A C3A C2A 104.85(11)
C4A C3A H3AA 106.5(9)
C4A C3A H3AB 110.2(11)
O2A C4A N1A 123.82(12)
O2A C4A C3A 127.52(12)
N1A C4A C3A 108.67(11)
C6A C5A C2A 119.71(12)
C6A C5A C10A 119.28(13)
C10A C5A C2A 120.97(12)
C5A C6A H6A 120.2(10)
C5A C6A C7A 120.38(14)
C7A C6A H6A 119.4(10)
C6A C7A H7A 119.2(11)
C8A C7A C6A 120.12(15)
C8A C7A H7A 120.6(11)
C7A C8A H8A 118.1(11)
C7A C8A C9A 119.99(15)
C9A C8A H8A 121.9(11)
C8A C9A H9A 123.0(12)
C8A C9A C10A 120.37(16)
C10A C9A H9A 116.7(12)
C5A C10A H10A 120.3(10)
C9A C10A C5A 119.85(15)
C9A C10A H10A 119.9(10)
C1B N1B H1B 123.3(10)
C4B N1B H1B 122.6(10)
C4B N1B C1B 114.02(11)
O1B C1B N1B 123.74(12)
O1B C1B C2B 128.68(12)
N1B C1B C2B 107.55(11)
C1B C2B H2B 102.9(8)
C1B C2B C3B 103.41(10)
C3B C2B H2B 108.5(8)
C5B C2B C1B 114.83(11)
C5B C2B H2B 109.9(8)
C5B C2B C3B 116.33(11)
C2B C3B H3BA 112.3(10)
C2B C3B H3BB 111.3(10)
H3BA C3B H3BB 111.1(14)
C4B C3B C2B 105.04(11)
C4B C3B H3BA 109.0(10)
C4B C3B H3BB 107.8(10)
O2B C4B N1B 124.36(12)
O2B C4B C3B 127.46(12)
N1B C4B C3B 108.17(11)
C6B C5B C2B 119.57(12)
C10B C5B C2B 121.68(12)
C10B C5B C6B 118.74(13)
C5B C6B H6B 118.5(9)
C7B C6B C5B 121.00(13)
C7B C6B H6B 120.5(9)
C6B C7B H7B 119.8(10)
C8B C7B C6B 119.96(14)
C8B C7B H7B 120.3(10)
C7B C8B H8B 119.9(11)
C7B C8B C9B 119.48(15)
C9B C8B H8B 120.5(11)
C8B C9B H9B 122.9(12)
C8B C9B C10B 120.75(15)
C10B C9B H9B 116.2(12)
C5B C10B C9B 120.06(15)
C5B C10B H10B 120.8(10)
C9B C10B H10B 119.1(10)
C1C N1C H1C 120.8(12)
C1C N1C C4C 113.93(11)
C4C N1C H1C 125.2(12)
O1C C1C N1C 124.34(12)
O1C C1C C2C 127.15(12)
N1C C1C C2C 108.50(10)
C1C C2C H2C 108.2(8)
C1C C2C C3C 103.62(10)
C3C C2C H2C 110.1(8)
C5C C2C C1C 112.18(10)
C5C C2C H2C 107.7(8)
C5C C2C C3C 114.86(11)
C2C C3C H3CA 111.8(10)
C2C C3C H3CB 112.6(10)
H3CA C3C H3CB 110.9(14)
C4C C3C C2C 105.72(11)
C4C C3C H3CA 108.8(10)
C4C C3C H3CB 106.7(10)
O2C C4C N1C 124.02(13)
O2C C4C C3C 127.89(13)
N1C C4C C3C 108.09(12)
C6C C5C C2C 120.66(12)
C10C C5C C2C 120.49(11)
C10C C5C C6C 118.83(12)
C5C C6C H6C 118.3(9)
C7C C6C C5C 120.28(14)
C7C C6C H6C 121.3(9)
C6C C7C H7C 120.8(11)
C8C C7C C6C 120.50(14)
C8C C7C H7C 118.7(11)
C7C C8C H8C 119.7(10)
C7C C8C C9C 119.72(14)
C9C C8C H8C 120.6(10)
C8C C9C H9C 118.7(10)
C8C C9C C10C 120.05(14)
C10C C9C H9C 121.2(10)
C5C C10C H10C 119.2(9)
C9C C10C C5C 120.60(13)
C9C C10C H10C 120.2(9)

loop_
_geom_bond_atom_site_label_1
_geom_bond_atom_site_label_2
_geom_bond_distance
O1A C1A 1.2065(17)
O2A C4A 1.2280(16)
N1A H1A 0.90(2)
N1A C1A 1.3976(18)
N1A C4A 1.3599(17)
C1A C2A 1.522(2)
C2A H2A 0.964(16)
C2A C3A 1.5394(19)
C2A C5A 1.5137(19)
C3A H3AA 0.991(16)
C3A H3AB 0.935(18)
C3A C4A 1.4983(19)
C5A C6A 1.3876(19)
C5A C10A 1.395(2)
C6A H6A 0.980(17)
C6A C7A 1.391(2)
C7A H7A 0.986(19)
C7A C8A 1.378(3)
C8A H8A 0.98(2)
C8A C9A 1.381(3)
C9A H9A 1.00(2)
C9A C10A 1.392(2)
C10A H10A 1.045(19)
O1B C1B 1.2099(16)
O2B C4B 1.2241(16)
N1B H1B 0.878(16)
N1B C1B 1.3852(17)
N1B C4B 1.3677(18)
C1B C2B 1.5232(19)
C2B H2B 1.018(15)
C2B C3B 1.5445(18)
C2B C5B 1.5132(19)
C3B H3BA 1.011(19)
C3B H3BB 0.959(17)
C3B C4B 1.5069(19)
C5B C6B 1.3924(19)
C5B C10B 1.388(2)
C6B H6B 0.968(16)
C6B C7B 1.389(2)
C7B H7B 1.010(18)
C7B C8B 1.377(2)
C8B H8B 0.975(18)
C8B C9B 1.387(3)
C9B H9B 0.96(2)
C9B C10B 1.390(2)
C10B H10B 0.973(18)
O1C C1C 1.2156(16)
O2C C4C 1.2161(17)
N1C H1C 0.910(19)
N1C C1C 1.3754(18)
N1C C4C 1.3828(18)
C1C C2C 1.5307(19)
C2C H2C 0.986(15)
C2C C3C 1.542(2)
C2C C5C 1.5170(18)
C3C H3CA 0.962(17)
C3C H3CB 0.964(18)
C3C C4C 1.506(2)
C5C C6C 1.3953(19)
C5C C10C 1.3936(19)
C6C H6C 0.986(17)
C6C C7C 1.392(2)
C7C H7C 0.984(19)
C7C C8C 1.381(2)
C8C H8C 1.006(18)
C8C C9C 1.387(2)
C9C H9C 0.986(18)
C9C C10C 1.393(2)
C10C H10C 0.983(16)

loop_
_geom_hbond_atom_site_label_D
_geom_hbond_atom_site_label_H
_geom_hbond_atom_site_label_A
_geom_hbond_distance_DH
_geom_hbond_distance_HA
_geom_hbond_distance_DA
_geom_hbond_angle_DHA
_geom_hbond_site_symmetry_A
_geom_hbond_publ_flag
N1A H1A O2A 0.90(2) 2.07(2) 2.9355(19) 162.1(18) 2_665 yes
N1B H1B O2A 0.878(16) 1.951(17) 2.8201(17) 170.1(15) . yes
N1C H1C O2B 0.910(19) 2.012(19) 2.9159(19) 171.7(18) . yes

loop_
_geom_torsion_atom_site_label_1
_geom_torsion_atom_site_label_2
_geom_torsion_atom_site_label_3
_geom_torsion_atom_site_label_4
_geom_torsion
O1A C1A C2A C3A 169.20(15)
O1A C1A C2A C5A 41.7(2)
N1A C1A C2A C3A -13.15(13)
N1A C1A C2A C5A -140.63(12)
C1A N1A C4A O2A -177.54(12)
C1A N1A C4A C3A 2.16(15)
C1A C2A C3A C4A 14.02(13)
C1A C2A C5A C6A -118.48(13)
C1A C2A C5A C10A 63.51(17)
C2A C3A C4A O2A 169.19(12)
C2A C3A C4A N1A -10.49(13)
C2A C5A C6A C7A -178.34(13)
C2A C5A C10A C9A 177.56(14)
C3A C2A C5A C6A 120.60(14)
C3A C2A C5A C10A -57.41(18)
C4A N1A C1A O1A -174.86(13)
C4A N1A C1A C2A 7.32(15)
C5A C2A C3A C4A 140.86(11)
C5A C6A C7A C8A 0.7(2)
C6A C5A C10A C9A -0.5(2)
C6A C7A C8A C9A -0.3(2)
C7A C8A C9A C10A -0.4(3)
C8A C9A C10A C5A 0.8(3)
C10A C5A C6A C7A -0.3(2)
O1B C1B C2B C3B -168.64(14)
O1B C1B C2B C5B -40.85(18)
N1B C1B C2B C3B 13.36(13)
N1B C1B C2B C5B 141.15(11)
C1B N1B C4B O2B -177.00(12)
C1B N1B C4B C3B 2.19(15)
C1B C2B C3B C4B -11.81(13)
C1B C2B C5B C6B 131.07(13)
C1B C2B C5B C10B -49.80(17)
C2B C3B C4B O2B -174.26(13)
C2B C3B C4B N1B 6.57(14)
C2B C5B C6B C7B 179.39(12)
C2B C5B C10B C9B -178.71(15)
C3B C2B C5B C6B -107.99(14)
C3B C2B C5B C10B 71.14(17)
C4B N1B C1B O1B 171.66(12)
C4B N1B C1B C2B -10.22(14)
C5B C2B C3B C4B -138.66(11)
C5B C6B C7B C8B -0.6(2)
C6B C5B C10B C9B 0.4(2)
C6B C7B C8B C9B 0.3(2)
C7B C8B C9B C10B 0.4(3)
C8B C9B C10B C5B -0.7(3)
C10B C5B C6B C7B 0.2(2)
O1C C1C C2C C3C -177.56(12)
O1C C1C C2C C5C -53.09(17)
N1C C1C C2C C3C 3.51(12)
N1C C1C C2C C5C 127.98(11)
C1C N1C C4C O2C 179.64(12)
C1C N1C C4C C3C -0.38(14)
C1C C2C C3C C4C -3.61(13)
C1C C2C C5C C6C 129.06(13)
C1C C2C C5C C10C -52.69(16)
C2C C3C C4C O2C -177.40(13)
C2C C3C C4C N1C 2.62(14)
C2C C5C C6C C7C 177.67(13)
C2C C5C C10C C9C -178.92(12)
C3C C2C C5C C6C -112.96(14)
C3C C2C C5C C10C 65.29(15)
C4C N1C C1C O1C 178.96(11)
C4C N1C C1C C2C -2.08(14)
C5C C2C C3C C4C -126.32(11)
C5C C6C C7C C8C 1.2(2)
C6C C5C C10C C9C -0.6(2)
C6C C7C C8C C9C -0.5(2)
C7C C8C C9C C10C -0.8(2)
C8C C9C C10C C5C 1.3(2)
C10C C5C C6C C7C -0.6(2)
